data_7720806
loop_
_publ_author_name
'Gonz&#xe1;lez, Jonay'
'Fagundes, Vinicius K.'
'Hay, Moya A.'
'Dallerba, Elena'
'Massi, Massimiliano'
'Hall, Christopher R.'
'Giansiracusa, Marcus J.'
'Boskovic, Colette'

_publ_section_title
;
 Correlating luminescence and single-molecule magnetism for two series of
 heteroleptic lanthanoid complexes.
;
_journal_issue 4
_journal_name_full 'Dalton transactions (Cambridge, England : 2003)'
_journal_page_first 1792
_journal_page_last 1805
_journal_paper_doi 10.1039/d5dt02364e
_journal_volume 55
_journal_year 2026
_chemical_formula_moiety 'C18 H18 Cl3 Er N4'
_chemical_formula_sum 'C18 H18 Cl3 Er N4'
_chemical_formula_weight 563.97
_chemical_name_systematic MH3-017-ErCl
_space_group_crystal_system monoclinic
_space_group_IT_number 14
_space_group_name_Hall '-P 2ybc'
_space_group_name_H-M_alt 'P 1 21/c 1'
_atom_sites_solution_hydrogens geom
_atom_sites_solution_primary dual
_audit_creation_date 2025-12-05
_audit_creation_method
;
Olex2 1.5
(compiled 2025.04.05 svn.rf049d14d for OlexSys, GUI svn.r7224)
;
_audit_update_record
;
2025-12-04 deposited with the CCDC.	2025-12-18 downloaded from the CCDC.
;
_cell_angle_alpha 90
_cell_angle_beta 104.3740(10)
_cell_angle_gamma 90
_cell_formula_units_Z 4
_cell_length_a 8.58100(10)
_cell_length_b 16.15580(10)
_cell_length_c 14.63670(10)
_cell_measurement_reflns_used 17576
_cell_measurement_temperature 99.9(3)
_cell_measurement_theta_max 79.8090
_cell_measurement_theta_min 4.1410
_cell_volume 1965.61(3)
_computing_cell_refinement 'CrysAlisPro 1.171.42.49 (Rigaku OD, 2022)'
_computing_data_collection 'CrysAlisPro 1.171.42.49 (Rigaku OD, 2022)'
_computing_data_reduction 'CrysAlisPro 1.171.42.49 (Rigaku OD, 2022)'
_computing_molecular_graphics 'Olex2 1.5 (Dolomanov et al., 2009)'
_computing_publication_material 'Olex2 1.5 (Dolomanov et al., 2009)'
_computing_structure_refinement 'SHELXL 2018/3 (Sheldrick, 2015)'
_computing_structure_solution 'SHELXT 2018/2 (Sheldrick, 2018)'
_diffrn_ambient_environment N~2~
_diffrn_ambient_temperature 99.9(3)
_diffrn_detector 'Hybrid Pixel Array Detector'
_diffrn_detector_area_resol_mean 10.0000
_diffrn_detector_type HyPix
_diffrn_measured_fraction_theta_full 1.000
_diffrn_measured_fraction_theta_max 0.989
_diffrn_measurement_details
;
List of Runs (angles in degrees, time in seconds):

  # Type    Start    End  Width  t~exp~   \w     \q     \k     \f   Frames
#--------------------------------------------------------------------------
  1  \w    -44.00  25.00   0.50    0.05    --  -47.51  38.00 120.00  138
  2  \w    -27.00  -1.00   0.50    0.05    --  -47.51  19.00 120.00   52
  3  \w    -44.00  24.00   0.50    0.05    --  -47.51  38.00   0.00  136
  4  \w    -44.00  25.00   0.50    0.05    --  -47.51  38.00-120.00  138
  5  \w     76.00 107.00   0.50    0.08    --  113.25-125.00 -60.00   62
  6  \w     44.00 108.00   0.50    0.08    --  113.25-106.00 -22.68  128
  7  \w     46.00  72.00   0.50    0.08    --  113.25-125.00 -60.00   52
  8  \w     69.00 104.00   0.50    0.08    --  113.25 -94.00   0.00   70
  9  \w     77.00 106.00   0.50    0.08    --  113.25 -94.00  60.00   58
 10  \w     49.00  75.00   0.50    0.08    --  113.25 -94.00  60.00   52
 11  \w     63.00 101.00   0.50    0.08    --  113.25 -94.00 150.00   76
 12  \w     75.00 106.00   0.50    0.08    --  113.25 -94.00 120.00   62
 13  \w     57.00 102.00   0.50    0.08    --  113.25 -94.00  90.00   90
 14  \w     58.00 104.00   0.50    0.08    --  113.25 -94.00  30.00   92
 15  \w     77.00 102.00   0.50    0.08    --  113.25 -94.00 -30.00   50
 16  \w     69.00 106.00   0.50    0.08    --  113.25 -94.00-150.00   74
 17  \w     78.00 106.00   0.50    0.08    --  113.25 -94.00-180.00   56
 18  \w     42.00  74.00   0.50    0.08    --  113.25 -94.00-180.00   64
 19  \w     73.00 105.00   0.50    0.08    --  113.25 -94.00-120.00   64
 20  \w     45.00  70.00   0.50    0.08    --  113.25 -94.00 120.00   50
 21  \w     56.00  92.00   0.50    0.08    --  113.25 -94.00 -60.00   72
 22  \w     53.00  90.00   0.50    0.08    --  113.25 -77.00-120.00   74
 23  \w     42.00  68.00   0.50    0.08    --  113.25 -61.00-150.00   52
 24  \w     44.00  71.00   0.50    0.08    --  113.25 -61.00 -60.00   54
 25  \w     42.00  69.00   0.50    0.08    --  113.25 -61.00 150.00   54
 26  \w     43.00  69.00   0.50    0.08    --  113.25 -61.00  90.00   52
 27  \w     42.00  68.00   0.50    0.08    --  113.25 -61.00  30.00   52
 28  \w     45.00  70.00   0.50    0.08    --  113.25 -61.00-180.00   50
 29  \w    127.00 173.00   0.50    0.08    --  113.25  15.00-180.00   92
 30  \w    105.00 172.00   0.50    0.08    --  113.25  61.00 -90.00  134
 31  \w     93.00 119.00   0.50    0.08    --  113.25  77.00 -30.00   52
 32  \w    143.00 169.00   0.50    0.08    --  113.25  77.00 -30.00   52
 33  \w    152.00 177.00   0.50    0.08    --  113.25  45.00  30.00   50
 34  \w    107.00 135.00   0.50    0.08    --  113.25  45.00  30.00   56
 35  \w    102.00 156.00   0.50    0.08    --  113.25  45.00  90.00  108
 36  \w    132.00 173.00   0.50    0.08    --  113.25  45.00  60.00   82
 37  \w     97.00 156.00   0.50    0.08    --  113.25  77.00 120.00  118
 38  \w    103.00 159.00   0.50    0.08    --  113.25  15.00  60.00  112
 39  \w    104.00 178.00   0.50    0.08    --  113.25  45.00 -60.00  148
 40  \w    104.00 177.00   0.50    0.08    --  113.25  45.00-150.00  146
 41  \w    122.00 148.00   0.50    0.08    --  113.25 125.00-150.00   52
 42  \w     95.00 156.00   0.50    0.08    --  113.25 125.00 120.00  122
 43  \w     32.00  70.00   0.50    0.05    --   47.51 -77.00  60.00   76
 44  \w    -18.00  29.00   0.50    0.05    --   47.51 -77.00  60.00   94
 45  \w    -46.00 -20.00   0.50    0.08    --  -91.75  45.00  60.00   52
 46  \w    -49.00 -24.00   0.50    0.08    --  -91.75  45.00 120.00   50
 47  \w   -123.00 -79.00   0.50    0.08    --  -91.75 -45.00 150.00   88
 48  \w    -71.00 -40.00   0.50    0.08    --  -91.75  61.00-120.00   62
 49  \w    -84.00 -57.00   0.50    0.05    --  -47.51 125.00-180.00   54
 50  \w    -54.00 -20.00   0.50    0.05    --  -47.51 125.00-180.00   68
 51  \w    -47.00 -16.00   0.50    0.05    --  -47.51 125.00-150.00   62
;
_diffrn_measurement_device 'four-circle diffractometer'
_diffrn_measurement_device_type 'XtaLAB Synergy, Dualflex, HyPix'
_diffrn_measurement_method '\w scans'
_diffrn_orient_matrix_type 'CrysAlisPro convention (1999,Acta A55,543-557)'
_diffrn_orient_matrix_UB_11 -0.0268647000
_diffrn_orient_matrix_UB_12 -0.0404764000
_diffrn_orient_matrix_UB_13 0.0901970000
_diffrn_orient_matrix_UB_21 -0.0933291000
_diffrn_orient_matrix_UB_22 -0.0711170000
_diffrn_orient_matrix_UB_23 -0.0594486000
_diffrn_orient_matrix_UB_31 0.1578070000
_diffrn_orient_matrix_UB_32 -0.0489506000
_diffrn_orient_matrix_UB_33 0.0118356000
_diffrn_radiation_monochromator mirror
_diffrn_radiation_probe x-ray
_diffrn_radiation_type 'Cu K\a'
_diffrn_radiation_wavelength 1.54184
_diffrn_reflns_av_R_equivalents 0.0385
_diffrn_reflns_av_unetI/netI 0.0235
_diffrn_reflns_Laue_measured_fraction_full 1.000
_diffrn_reflns_Laue_measured_fraction_max 0.989
_diffrn_reflns_limit_h_max 10
_diffrn_reflns_limit_h_min -9
_diffrn_reflns_limit_k_max 20
_diffrn_reflns_limit_k_min -20
_diffrn_reflns_limit_l_max 18
_diffrn_reflns_limit_l_min -18
_diffrn_reflns_number 26170
_diffrn_reflns_point_group_measured_fraction_full 1.000
_diffrn_reflns_point_group_measured_fraction_max 0.989
_diffrn_reflns_theta_full 67.684
_diffrn_reflns_theta_max 80.194
_diffrn_reflns_theta_min 4.149
_diffrn_source 'micro-focus sealed X-ray tube'
_diffrn_source_type 'PhotonJet (Cu) X-ray Source'
_exptl_absorpt_coefficient_mu 11.750
_exptl_absorpt_correction_T_max 1.000
_exptl_absorpt_correction_T_min 0.397
_exptl_absorpt_correction_type gaussian
_exptl_absorpt_process_details
;
CrysAlisPro 1.171.42.49 (Rigaku Oxford Diffraction, 2022)
Numerical absorption correction based on gaussian integration over
a multifaceted crystal model
Empirical absorption correction using spherical harmonics,
implemented in SCALE3 ABSPACK scaling algorithm.
;
_exptl_crystal_colour 'clear whiteish colourless'
_exptl_crystal_colour_lustre clear
_exptl_crystal_colour_modifier whiteish
_exptl_crystal_colour_primary colourless
_exptl_crystal_density_diffrn 1.906
_exptl_crystal_description needle
_exptl_crystal_F_000 1092
_exptl_crystal_preparation 'Magnetic properties'
_exptl_crystal_recrystallization_method 'Re-crystallisation from solvent: Acetonitrile/diisopropyl ether'
_exptl_crystal_size_max 0.496
_exptl_crystal_size_mid 0.085
_exptl_crystal_size_min 0.052
_refine_diff_density_max 0.508
_refine_diff_density_min -0.603
_refine_diff_density_rms 0.095
_refine_ls_extinction_coef 0.00035(3)
_refine_ls_extinction_expression Fc^*^=kFc[1+0.001xFc^2^\l^3^/sin(2\q)]^-1/4^
_refine_ls_extinction_method 'SHELXL-2018/3 (Sheldrick 2018)'
_refine_ls_goodness_of_fit_ref 1.091
_refine_ls_hydrogen_treatment constr
_refine_ls_matrix_type full
_refine_ls_number_parameters 236
_refine_ls_number_reflns 4251
_refine_ls_number_restraints 0
_refine_ls_restrained_S_all 1.091
_refine_ls_R_factor_all 0.0232
_refine_ls_R_factor_gt 0.0225
_refine_ls_shift/su_max 0.001
_refine_ls_shift/su_mean 0.000
_refine_ls_structure_factor_coef Fsqd
_refine_ls_weighting_details 'w=1/[\s^2^(Fo^2^)+(0.0247P)^2^+2.7986P] where P=(Fo^2^+2Fc^2^)/3'
_refine_ls_weighting_scheme calc
_refine_ls_wR_factor_gt 0.0567
_refine_ls_wR_factor_ref 0.0571
_reflns_Friedel_coverage 0.000
_reflns_number_gt 4145
_reflns_number_total 4251
_reflns_threshold_expression 'I > 2\s(I)'
_cod_data_source_file d5dt02364e2.cif
_cod_data_source_block mh3-017-ercl_auto_red
_cod_database_code 7720806
_shelx_shelxl_version_number 2018/3
_chemical_oxdiff_formula C18N4Cl3ErH18
_chemical_oxdiff_usercomment '100 K'
_shelx_space_group_comment
;
The symmetry employed for this shelxl refinement is uniquely defined
by the following loop, which should always be used as a source of
symmetry information in preference to the above space-group names.
They are only intended as comments.
;
_shelx_estimated_absorpt_t_max 0.580
_shelx_estimated_absorpt_t_min 0.068
_olex2_refinement_description
;
1. Fixed Uiso
 At 1.2 times of:
  All C(H) groups, All C(H,H) groups
2.a Secondary CH2 refined with riding coordinates:
 C1(H1A,H1B), C7(H7A,H7B), C13(H13A,H13B)
2.b Aromatic/amide H refined with riding coordinates:
 C3(H3), C4(H4), C5(H5), C6(H6), C9(H9), C10(H10), C11(H11), C12(H12),
 C15(H15), C16(H16), C17(H17), C18(H18)
;
_ins_header
;
TITL MH3-017-ErCl_auto_RED in P2(1)/c 
REM P2(1)/c (#14 in standard setting)
CELL 1.54184   8.580994  16.155755  14.636655  90.0000 104.3740  90.0000
ZERR    4.00   0.000053   0.000093   0.000098   0.0000   0.0007   0.0000
LATT  1
SYMM -x, y+1/2,-z+1/2 
SFAC C H N Cl Er
UNIT 72.00 72.00 16.00 12.00 4.00
REM  CrysAlisPro recorded range (K): Min=99.8; max=100.1; aver:99.9
TEMP -173
SIZE 0.05 0.08 0.50
TREF
HKLF 4
END
;
_olex2_submission_original_sample_id MH3-017-ErCl
_olex2_submission_special_instructions 'No special instructions were received'
_oxdiff_exptl_absorpt_empirical_details
;
Empirical correction (ABSPACK) includes:
- Absorption correction using spherical harmonics
- Frame scaling
;
_oxdiff_exptl_absorpt_empirical_full_max 1.592
_oxdiff_exptl_absorpt_empirical_full_min 0.819

loop_
_space_group_symop_operation_xyz
'x, y, z'
'-x, y+1/2, -z+1/2'
'-x, -y, -z'
'x, -y-1/2, z-1/2'

loop_
_atom_site_label
_atom_site_type_symbol
_atom_site_fract_x
_atom_site_fract_y
_atom_site_fract_z
_atom_site_U_iso_or_equiv
_atom_site_adp_type
_atom_site_occupancy
_atom_site_site_symmetry_order
_atom_site_calc_flag
_atom_site_refinement_flags_posn
_atom_site_refinement_flags_adp
_atom_site_refinement_flags_occupancy
_atom_site_disorder_assembly
_atom_site_disorder_group
Er1 Er 0.71803(2) 0.64911(2) 0.25638(2) 0.01003(6) Uani 1 1 d . . . . .
Cl1 Cl 0.81744(7) 0.65225(4) 0.10270(4) 0.02122(13) Uani 1 1 d . . . . .
Cl2 Cl 1.01626(7) 0.63091(4) 0.34903(4) 0.01999(12) Uani 1 1 d . . . . .
Cl3 Cl 0.63770(7) 0.49334(3) 0.23914(4) 0.01580(11) Uani 1 1 d . . . . .
N1 N 0.5114(2) 0.74102(12) 0.30363(13) 0.0115(4) Uani 1 1 d . . . . .
N2 N 0.4568(2) 0.66067(12) 0.13365(14) 0.0132(4) Uani 1 1 d . . . . .
N3 N 0.7966(2) 0.79661(13) 0.27789(14) 0.0146(4) Uani 1 1 d . . . . .
N4 N 0.6702(2) 0.61852(12) 0.41557(14) 0.0146(4) Uani 1 1 d . . . . .
C1 C 0.4002(3) 0.77880(14) 0.22093(16) 0.0139(4) Uani 1 1 d . . . . .
H1A H 0.453896 0.826385 0.198995 0.017 Uiso 1 1 calc R U . . .
H1B H 0.304270 0.799931 0.239588 0.017 Uiso 1 1 calc R U . . .
C2 C 0.3477(3) 0.71813(14) 0.14137(16) 0.0130(4) Uani 1 1 d . . . . .
C3 C 0.1990(3) 0.72443(16) 0.07707(18) 0.0181(5) Uani 1 1 d . . . . .
H3 H 0.124089 0.765450 0.084935 0.022 Uiso 1 1 calc R U . . .
C4 C 0.1610(3) 0.67039(17) 0.00141(18) 0.0199(5) Uani 1 1 d . . . . .
H4 H 0.059961 0.673750 -0.043440 0.024 Uiso 1 1 calc R U . . .
C5 C 0.2737(3) 0.61102(16) -0.00762(17) 0.0180(5) Uani 1 1 d . . . . .
H5 H 0.251442 0.573224 -0.058944 0.022 Uiso 1 1 calc R U . . .
C6 C 0.4188(3) 0.60816(15) 0.05966(17) 0.0164(5) Uani 1 1 d . . . . .
H6 H 0.495319 0.567359 0.053529 0.020 Uiso 1 1 calc R U . . .
C7 C 0.5935(3) 0.80831(14) 0.36660(16) 0.0130(4) Uani 1 1 d . . . . .
H7A H 0.639257 0.785726 0.430522 0.016 Uiso 1 1 calc R U . . .
H7B H 0.514225 0.851524 0.371526 0.016 Uiso 1 1 calc R U . . .
C8 C 0.7260(3) 0.84630(14) 0.32960(17) 0.0138(5) Uani 1 1 d . . . . .
C9 C 0.7765(3) 0.92725(15) 0.35207(18) 0.0182(5) Uani 1 1 d . . . . .
H9 H 0.723434 0.960984 0.388150 0.022 Uiso 1 1 calc R U . . .
C10 C 0.9057(3) 0.95814(15) 0.32100(19) 0.0206(5) Uani 1 1 d . . . . .
H10 H 0.943107 1.013036 0.335885 0.025 Uiso 1 1 calc R U . . .
C11 C 0.9785(3) 0.90704(16) 0.26788(19) 0.0202(5) Uani 1 1 d . . . . .
H11 H 1.066860 0.926502 0.245611 0.024 Uiso 1 1 calc R U . . .
C12 C 0.9213(3) 0.82738(16) 0.24758(18) 0.0187(5) Uani 1 1 d . . . . .
H12 H 0.971770 0.792912 0.210838 0.022 Uiso 1 1 calc R U . . .
C13 C 0.4177(3) 0.68937(14) 0.35487(17) 0.0139(4) Uani 1 1 d . . . . .
H13A H 0.347802 0.650811 0.310207 0.017 Uiso 1 1 calc R U . . .
H13B H 0.347911 0.725324 0.382545 0.017 Uiso 1 1 calc R U . . .
C14 C 0.5288(3) 0.64096(14) 0.43177(17) 0.0136(4) Uani 1 1 d . . . . .
C15 C 0.4837(3) 0.61923(15) 0.51358(17) 0.0175(5) Uani 1 1 d . . . . .
H15 H 0.383893 0.637338 0.523583 0.021 Uiso 1 1 calc R U . . .
C16 C 0.5871(3) 0.57060(15) 0.58034(17) 0.0201(5) Uani 1 1 d . . . . .
H16 H 0.559076 0.554556 0.636625 0.024 Uiso 1 1 calc R U . . .
C17 C 0.7318(3) 0.54594(16) 0.56338(18) 0.0213(5) Uani 1 1 d . . . . .
H17 H 0.804326 0.512190 0.607525 0.026 Uiso 1 1 calc R U . . .
C18 C 0.7689(3) 0.57130(16) 0.48103(17) 0.0188(5) Uani 1 1 d . . . . .
H18 H 0.868910 0.554609 0.470104 0.023 Uiso 1 1 calc R U . . .

loop_
_atom_site_aniso_label
_atom_site_aniso_U_11
_atom_site_aniso_U_22
_atom_site_aniso_U_33
_atom_site_aniso_U_23
_atom_site_aniso_U_13
_atom_site_aniso_U_12
Er1 0.01018(9) 0.00968(8) 0.00972(8) -0.00037(4) 0.00148(5) 0.00026(4)
Cl1 0.0186(3) 0.0322(3) 0.0141(3) -0.0016(2) 0.0064(2) -0.0030(2)
Cl2 0.0113(2) 0.0207(3) 0.0254(3) 0.0047(2) -0.0005(2) 0.0012(2)
Cl3 0.0174(2) 0.0106(2) 0.0184(3) -0.00088(19) 0.0027(2) -0.00089(19)
N1 0.0129(8) 0.0112(9) 0.0097(8) 0.0004(7) 0.0011(7) -0.0017(7)
N2 0.0142(9) 0.0129(9) 0.0124(9) 0.0004(7) 0.0029(8) -0.0004(7)
N3 0.0136(9) 0.0146(9) 0.0150(9) 0.0009(7) 0.0025(7) -0.0010(7)
N4 0.0179(10) 0.0122(9) 0.0127(9) 0.0003(7) 0.0020(8) 0.0016(7)
C1 0.0128(10) 0.0133(10) 0.0146(11) 0.0002(9) 0.0014(8) 0.0006(8)
C2 0.0143(10) 0.0128(10) 0.0114(10) 0.0027(8) 0.0025(8) -0.0006(8)
C3 0.0149(11) 0.0210(12) 0.0171(11) -0.0003(9) 0.0015(9) 0.0025(9)
C4 0.0152(11) 0.0268(13) 0.0152(12) -0.0003(10) -0.0011(9) -0.0012(10)
C5 0.0211(12) 0.0201(12) 0.0117(11) -0.0033(9) 0.0020(9) -0.0049(9)
C6 0.0206(11) 0.0149(11) 0.0131(11) -0.0016(9) 0.0029(9) -0.0001(9)
C7 0.0162(10) 0.0100(10) 0.0118(10) -0.0021(8) 0.0016(8) 0.0000(8)
C8 0.0132(11) 0.0137(11) 0.0114(10) 0.0022(8) -0.0029(9) 0.0016(8)
C9 0.0201(11) 0.0144(11) 0.0169(11) -0.0001(9) -0.0012(9) -0.0011(9)
C10 0.0196(12) 0.0119(11) 0.0243(13) 0.0035(9) -0.0060(10) -0.0056(9)
C11 0.0158(11) 0.0190(12) 0.0237(12) 0.0076(10) 0.0009(10) -0.0045(9)
C12 0.0161(11) 0.0195(12) 0.0208(12) 0.0046(10) 0.0054(9) -0.0012(9)
C13 0.0144(10) 0.0127(10) 0.0150(11) 0.0001(8) 0.0046(9) -0.0026(8)
C14 0.0175(11) 0.0088(10) 0.0138(11) -0.0024(8) 0.0025(9) -0.0023(8)
C15 0.0254(12) 0.0136(11) 0.0147(11) -0.0038(9) 0.0072(10) -0.0027(9)
C16 0.0363(14) 0.0129(11) 0.0117(11) -0.0004(9) 0.0072(10) -0.0010(10)
C17 0.0327(14) 0.0162(11) 0.0125(11) 0.0006(9) 0.0008(10) 0.0018(10)
C18 0.0216(12) 0.0191(12) 0.0141(11) 0.0006(9) 0.0016(9) 0.0046(10)

loop_
_atom_type_symbol
_atom_type_description
_atom_type_scat_dispersion_real
_atom_type_scat_dispersion_imag
_atom_type_scat_source
C C 0.0181 0.0091 'International Tables Vol C Tables 4.2.6.8 and 6.1.1.4'
H H 0.0000 0.0000 'International Tables Vol C Tables 4.2.6.8 and 6.1.1.4'
N N 0.0311 0.0180 'International Tables Vol C Tables 4.2.6.8 and 6.1.1.4'
Cl Cl 0.3639 0.7018 'International Tables Vol C Tables 4.2.6.8 and 6.1.1.4'
Er Er -9.4367 3.9380 'International Tables Vol C Tables 4.2.6.8 and 6.1.1.4'

loop_
_exptl_crystal_face_index_h
_exptl_crystal_face_index_k
_exptl_crystal_face_index_l
_exptl_crystal_face_perp_dist
5 -2 0 0.1255
0 -9 -4 0.0208
-5 2 -1 0.3299
0 9 4 0.0286
5 -2 -2 0.1294
0 -10 3 0.0294
0 10 -3 0.0225
0 -2 1 0.0294
0 2 9 0.0365
0 -2 -9 0.0383

loop_
_geom_angle_atom_site_label_1
_geom_angle_atom_site_label_2
_geom_angle_atom_site_label_3
_geom_angle
_geom_angle_site_symmetry_1
_geom_angle_site_symmetry_3
_geom_angle_publ_flag
Cl1 Er1 Cl2 87.80(2) . . ?
Cl1 Er1 Cl3 94.065(19) . . ?
Cl2 Er1 Cl3 98.271(19) . . ?
N1 Er1 Cl1 128.82(4) . . ?
N1 Er1 Cl2 126.05(4) . . ?
N1 Er1 Cl3 113.94(4) . . ?
N2 Er1 Cl1 78.78(5) . . ?
N2 Er1 Cl2 166.36(5) . . ?
N2 Er1 Cl3 80.48(5) . . ?
N2 Er1 N1 65.84(6) . . ?
N2 Er1 N4 110.87(7) . . ?
N3 Er1 Cl1 87.35(5) . . ?
N3 Er1 Cl2 80.84(5) . . ?
N3 Er1 Cl3 178.31(5) . . ?
N3 Er1 N1 65.70(6) . . ?
N3 Er1 N2 100.73(6) . . ?
N3 Er1 N4 99.99(7) . . ?
N4 Er1 Cl1 166.24(5) . . ?
N4 Er1 Cl2 81.96(5) . . ?
N4 Er1 Cl3 78.44(5) . . ?
N4 Er1 N1 64.94(6) . . ?
C1 N1 Er1 111.85(14) . . ?
C1 N1 C7 108.49(17) . . ?
C1 N1 C13 109.02(17) . . ?
C7 N1 Er1 109.96(13) . . ?
C13 N1 Er1 108.16(13) . . ?
C13 N1 C7 109.33(18) . . ?
C2 N2 Er1 120.59(15) . . ?
C2 N2 C6 117.9(2) . . ?
C6 N2 Er1 121.51(16) . . ?
C8 N3 Er1 119.96(15) . . ?
C8 N3 C12 118.0(2) . . ?
C12 N3 Er1 121.69(17) . . ?
C14 N4 Er1 118.25(15) . . ?
C14 N4 C18 117.6(2) . . ?
C18 N4 Er1 123.52(16) . . ?
N1 C1 H1A 109.2 . . ?
N1 C1 H1B 109.2 . . ?
N1 C1 C2 111.98(19) . . ?
H1A C1 H1B 107.9 . . ?
C2 C1 H1A 109.2 . . ?
C2 C1 H1B 109.2 . . ?
N2 C2 C1 115.8(2) . . ?
N2 C2 C3 122.4(2) . . ?
C3 C2 C1 121.7(2) . . ?
C2 C3 H3 120.3 . . ?
C4 C3 C2 119.4(2) . . ?
C4 C3 H3 120.3 . . ?
C3 C4 H4 120.7 . . ?
C3 C4 C5 118.6(2) . . ?
C5 C4 H4 120.7 . . ?
C4 C5 H5 120.7 . . ?
C6 C5 C4 118.7(2) . . ?
C6 C5 H5 120.7 . . ?
N2 C6 C5 123.0(2) . . ?
N2 C6 H6 118.5 . . ?
C5 C6 H6 118.5 . . ?
N1 C7 H7A 109.4 . . ?
N1 C7 H7B 109.4 . . ?
N1 C7 C8 111.07(19) . . ?
H7A C7 H7B 108.0 . . ?
C8 C7 H7A 109.4 . . ?
C8 C7 H7B 109.4 . . ?
N3 C8 C7 116.4(2) . . ?
N3 C8 C9 122.4(2) . . ?
C9 C8 C7 121.1(2) . . ?
C8 C9 H9 120.4 . . ?
C8 C9 C10 119.1(2) . . ?
C10 C9 H9 120.4 . . ?
C9 C10 H10 120.8 . . ?
C11 C10 C9 118.5(2) . . ?
C11 C10 H10 120.8 . . ?
C10 C11 H11 120.3 . . ?
C12 C11 C10 119.3(2) . . ?
C12 C11 H11 120.3 . . ?
N3 C12 C11 122.7(2) . . ?
N3 C12 H12 118.7 . . ?
C11 C12 H12 118.7 . . ?
N1 C13 H13A 109.6 . . ?
N1 C13 H13B 109.6 . . ?
N1 C13 C14 110.38(19) . . ?
H13A C13 H13B 108.1 . . ?
C14 C13 H13A 109.6 . . ?
C14 C13 H13B 109.6 . . ?
N4 C14 C13 116.2(2) . . ?
N4 C14 C15 122.7(2) . . ?
C15 C14 C13 121.0(2) . . ?
C14 C15 H15 120.6 . . ?
C16 C15 C14 118.8(2) . . ?
C16 C15 H15 120.6 . . ?
C15 C16 H16 120.6 . . ?
C17 C16 C15 118.8(2) . . ?
C17 C16 H16 120.6 . . ?
C16 C17 H17 120.6 . . ?
C18 C17 C16 118.8(2) . . ?
C18 C17 H17 120.6 . . ?
N4 C18 C17 123.2(2) . . ?
N4 C18 H18 118.4 . . ?
C17 C18 H18 118.4 . . ?

loop_
_geom_bond_atom_site_label_1
_geom_bond_atom_site_label_2
_geom_bond_distance
_geom_bond_site_symmetry_2
_geom_bond_publ_flag
Er1 Cl1 2.5967(6) . ?
Er1 Cl2 2.5983(6) . ?
Er1 Cl3 2.6050(5) . ?
Er1 N1 2.5370(19) . ?
Er1 N2 2.507(2) . ?
Er1 N3 2.475(2) . ?
Er1 N4 2.513(2) . ?
N1 C1 1.475(3) . ?
N1 C7 1.485(3) . ?
N1 C13 1.485(3) . ?
N2 C2 1.343(3) . ?
N2 C6 1.350(3) . ?
N3 C8 1.346(3) . ?
N3 C12 1.351(3) . ?
N4 C14 1.342(3) . ?
N4 C18 1.347(3) . ?
C1 H1A 0.9900 . ?
C1 H1B 0.9900 . ?
C1 C2 1.503(3) . ?
C2 C3 1.389(3) . ?
C3 H3 0.9500 . ?
C3 C4 1.384(4) . ?
C4 H4 0.9500 . ?
C4 C5 1.392(4) . ?
C5 H5 0.9500 . ?
C5 C6 1.384(3) . ?
C6 H6 0.9500 . ?
C7 H7A 0.9900 . ?
C7 H7B 0.9900 . ?
C7 C8 1.506(3) . ?
C8 C9 1.391(3) . ?
C9 H9 0.9500 . ?
C9 C10 1.391(4) . ?
C10 H10 0.9500 . ?
C10 C11 1.385(4) . ?
C11 H11 0.9500 . ?
C11 C12 1.383(4) . ?
C12 H12 0.9500 . ?
C13 H13A 0.9900 . ?
C13 H13B 0.9900 . ?
C13 C14 1.502(3) . ?
C14 C15 1.392(3) . ?
C15 H15 0.9500 . ?
C15 C16 1.389(4) . ?
C16 H16 0.9500 . ?
C16 C17 1.383(4) . ?
C17 H17 0.9500 . ?
C17 C18 1.383(4) . ?
C18 H18 0.9500 . ?

loop_
_geom_torsion_atom_site_label_1
_geom_torsion_atom_site_label_2
_geom_torsion_atom_site_label_3
_geom_torsion_atom_site_label_4
_geom_torsion
_geom_torsion_site_symmetry_1
_geom_torsion_site_symmetry_2
_geom_torsion_site_symmetry_3
_geom_torsion_site_symmetry_4
_geom_torsion_publ_flag
Er1 N1 C1 C2 42.3(2) . . . . ?
Er1 N1 C7 C8 44.7(2) . . . . ?
Er1 N1 C13 C14 50.5(2) . . . . ?
Er1 N2 C2 C1 6.2(3) . . . . ?
Er1 N2 C2 C3 -177.32(18) . . . . ?
Er1 N2 C6 C5 177.81(18) . . . . ?
Er1 N3 C8 C7 -3.7(3) . . . . ?
Er1 N3 C8 C9 173.30(17) . . . . ?
Er1 N3 C12 C11 -172.68(19) . . . . ?
Er1 N4 C14 C13 -5.2(3) . . . . ?
Er1 N4 C14 C15 173.05(17) . . . . ?
Er1 N4 C18 C17 -171.42(19) . . . . ?
N1 C1 C2 N2 -32.7(3) . . . . ?
N1 C1 C2 C3 150.8(2) . . . . ?
N1 C7 C8 N3 -28.5(3) . . . . ?
N1 C7 C8 C9 154.5(2) . . . . ?
N1 C13 C14 N4 -31.4(3) . . . . ?
N1 C13 C14 C15 150.3(2) . . . . ?
N2 C2 C3 C4 -0.7(4) . . . . ?
N3 C8 C9 C10 -0.7(4) . . . . ?
N4 C14 C15 C16 -1.6(4) . . . . ?
C1 N1 C7 C8 -77.9(2) . . . . ?
C1 N1 C13 C14 172.37(18) . . . . ?
C1 C2 C3 C4 175.6(2) . . . . ?
C2 N2 C6 C5 -0.1(4) . . . . ?
C2 C3 C4 C5 0.1(4) . . . . ?
C3 C4 C5 C6 0.3(4) . . . . ?
C4 C5 C6 N2 -0.4(4) . . . . ?
C6 N2 C2 C1 -175.9(2) . . . . ?
C6 N2 C2 C3 0.6(3) . . . . ?
C7 N1 C1 C2 163.72(18) . . . . ?
C7 N1 C13 C14 -69.2(2) . . . . ?
C7 C8 C9 C10 176.2(2) . . . . ?
C8 N3 C12 C11 0.2(4) . . . . ?
C8 C9 C10 C11 0.6(4) . . . . ?
C9 C10 C11 C12 -0.1(4) . . . . ?
C10 C11 C12 N3 -0.3(4) . . . . ?
C12 N3 C8 C7 -176.7(2) . . . . ?
C12 N3 C8 C9 0.3(3) . . . . ?
C13 N1 C1 C2 -77.3(2) . . . . ?
C13 N1 C7 C8 163.32(18) . . . . ?
C13 C14 C15 C16 176.5(2) . . . . ?
C14 N4 C18 C17 -0.6(4) . . . . ?
C14 C15 C16 C17 0.4(4) . . . . ?
C15 C16 C17 C18 0.7(4) . . . . ?
C16 C17 C18 N4 -0.6(4) . . . . ?
C18 N4 C14 C13 -176.6(2) . . . . ?
C18 N4 C14 C15 1.7(3) . . . . ?

loop_
_exptl_oxdiff_crystal_face_indexfrac_h
_exptl_oxdiff_crystal_face_indexfrac_k
_exptl_oxdiff_crystal_face_indexfrac_l
_exptl_oxdiff_crystal_face_x
_exptl_oxdiff_crystal_face_y
_exptl_oxdiff_crystal_face_z
5.2058 -2.1485 0.4778 -0.0098 -0.3615 0.9323
-0.1709 -9.3950 -4.0091 0.0233 0.9224 0.3855
-5.2137 1.7846 -0.6334 0.0107 0.3973 -0.9176
0.2363 9.3703 4.0161 -0.0234 -0.9272 -0.3739
5.4516 -2.1559 -2.2388 -0.2611 -0.2224 0.9393
-0.2252 -10.0182 2.7891 0.6631 0.5677 0.4879
0.0297 10.0321 -2.6919 -0.6497 -0.5562 -0.5183
-0.0005 -1.9992 1.0005 0.1712 0.0827 0.1096
-0.2900 2.4679 9.0538 0.7245 -0.6867 -0.0594
0.2787 -2.4554 -9.0527 -0.7246 0.6868 0.0570
